data_7154969
loop_
_publ_author_name
'Chandrasekar, Selvaraj'
'Sekar, Govidasamy'

_publ_section_title
;
 An efficient synthesis of iminoquinones by a chemoselective domino
 ortho-hydroxylation/oxidation/imidation sequence of 2-aminoaryl ketones.
;
_journal_issue 11
_journal_name_full 'Organic &amp; biomolecular chemistry'
_journal_page_first 3053
_journal_page_last 3060
_journal_paper_doi 10.1039/c5ob02659h
_journal_volume 14
_journal_year 2016
_chemical_formula_sum 'C26 H18 N2 O3'
_chemical_formula_weight 406.42
_chemical_name_systematic Iminoquinone
_space_group_crystal_system triclinic
_space_group_IT_number 2
_space_group_name_Hall '-P 1'
_space_group_name_H-M_alt 'P -1'
_symmetry_space_group_name_Hall '-P 1'
_symmetry_space_group_name_H-M 'P -1'
_atom_sites_solution_hydrogens mixed
_audit_creation_method SHELXL-2014/7
_audit_update_record
;
2015-09-18 deposited with the CCDC.
2016-02-09 downloaded from the CCDC.
;
_cell_angle_alpha 84.499(2)
_cell_angle_beta 84.789(2)
_cell_angle_gamma 74.1251(16)
_cell_formula_units_Z 2
_cell_length_a 9.0241(4)
_cell_length_b 9.7102(4)
_cell_length_c 12.2998(5)
_cell_measurement_reflns_used 2402
_cell_measurement_temperature 296(2)
_cell_measurement_theta_max 21.77
_cell_measurement_theta_min 2.65
_cell_volume 1029.55(8)
_computing_cell_refinement 'Bruker SAINT'
_computing_data_collection 'Bruker APEX2'
_computing_data_reduction 'Bruker SAINT'
_computing_molecular_graphics 'Bruker SHELXTL'
_computing_publication_material 'Bruker SHELXTL'
_computing_structure_refinement 'SHELXL-2014/7 (Sheldrick, 2014)'
_computing_structure_solution 'SHELXS-97 (Sheldrick 2008)'
_diffrn_ambient_temperature 296(2)
_diffrn_measured_fraction_theta_full 0.988
_diffrn_measured_fraction_theta_max 0.988
_diffrn_measurement_device_type 'Bruker APEX-II CCD'
_diffrn_measurement_method '\f and \w scans'
_diffrn_radiation_type MoK\a
_diffrn_radiation_wavelength 0.71073
_diffrn_reflns_av_R_equivalents 0.0418
_diffrn_reflns_av_unetI/netI 0.0448
_diffrn_reflns_Laue_measured_fraction_full 0.988
_diffrn_reflns_Laue_measured_fraction_max 0.988
_diffrn_reflns_limit_h_max 10
_diffrn_reflns_limit_h_min -9
_diffrn_reflns_limit_k_max 11
_diffrn_reflns_limit_k_min -11
_diffrn_reflns_limit_l_max 14
_diffrn_reflns_limit_l_min -14
_diffrn_reflns_number 14199
_diffrn_reflns_point_group_measured_fraction_full 0.988
_diffrn_reflns_point_group_measured_fraction_max 0.988
_diffrn_reflns_theta_full 24.999
_diffrn_reflns_theta_max 24.999
_diffrn_reflns_theta_min 1.667
_exptl_absorpt_coefficient_mu 0.087
_exptl_absorpt_correction_type none
_exptl_crystal_colour red
_exptl_crystal_density_diffrn 1.311
_exptl_crystal_description Hexagonal
_exptl_crystal_F_000 424
_exptl_crystal_recrystallization_method 'Re-crystallisation from solvent: Hexane-ethyl acetate'
_exptl_crystal_size_max 0.250
_exptl_crystal_size_mid 0.220
_exptl_crystal_size_min 0.160
_refine_diff_density_max 0.178
_refine_diff_density_min -0.174
_refine_diff_density_rms 0.036
_refine_ls_extinction_coef 0.024(3)
_refine_ls_extinction_expression Fc^*^=kFc[1+0.001xFc^2^\l^3^/sin(2\q)]^-1/4^
_refine_ls_extinction_method 'SHELXL-2014/7 (Sheldrick 2014'
_refine_ls_goodness_of_fit_ref 1.015
_refine_ls_hydrogen_treatment mixed
_refine_ls_matrix_type full
_refine_ls_number_parameters 289
_refine_ls_number_reflns 3588
_refine_ls_number_restraints 0
_refine_ls_restrained_S_all 1.015
_refine_ls_R_factor_all 0.0807
_refine_ls_R_factor_gt 0.0434
_refine_ls_shift/su_max 0.000
_refine_ls_shift/su_mean 0.000
_refine_ls_structure_factor_coef Fsqd
_refine_ls_weighting_details 'w=1/[\s^2^(Fo^2^)+(0.0597P)^2^] where P=(Fo^2^+2Fc^2^)/3'
_refine_ls_weighting_scheme calc
_refine_ls_wR_factor_gt 0.1015
_refine_ls_wR_factor_ref 0.1219
_reflns_Friedel_coverage 0.000
_reflns_number_gt 2271
_reflns_number_total 3588
_reflns_threshold_expression 'I > 2\s(I)'
_cod_data_source_file c5ob02659h2.cif
_cod_data_source_block 57
_cod_depositor_comments 'Adding full bibliography for 7154969--7154970.cif.'
_cod_database_code 7154969
_shelx_shelxl_version_number 2014/7
_shelx_space_group_comment
; 
The symmetry employed for this shelxl refinement is uniquely defined 
by the following loop, which should always be used as a source of 
symmetry information in preference to the above space-group names. 
They are only intended as comments. 
;
_shelx_estimated_absorpt_t_min 0.979
_shelx_estimated_absorpt_t_max 0.986

loop_
_space_group_symop_operation_xyz
'x, y, z'
'-x, -y, -z'

loop_
_atom_site_label
_atom_site_type_symbol
_atom_site_fract_x
_atom_site_fract_y
_atom_site_fract_z
_atom_site_U_iso_or_equiv
_atom_site_adp_type
_atom_site_occupancy
_atom_site_site_symmetry_order
_atom_site_calc_flag
_atom_site_refinement_flags_posn
_atom_site_refinement_flags_adp
C1 C 0.0818(2) 0.3120(2) 0.83522(14) 0.0392(5) Uani 1 1 d . .
C2 C 0.0271(2) 0.4684(2) 0.82722(16) 0.0472(5) Uani 1 1 d . .
H2 H -0.0591 0.5125 0.7882 0.057 Uiso 1 1 calc R U
C3 C 0.0960(3) 0.5499(2) 0.87355(16) 0.0513(6) Uani 1 1 d . .
H3 H 0.0560 0.6491 0.8678 0.062 Uiso 1 1 calc R U
C4 C 0.2332(3) 0.4862(2) 0.93323(16) 0.0463(5) Uani 1 1 d . .
C5 C 0.2887(2) 0.3254(2) 0.94586(15) 0.0404(5) Uani 1 1 d . .
C6 C 0.2182(2) 0.2438(2) 0.89505(14) 0.0388(5) Uani 1 1 d . .
C7 C 0.2828(2) 0.0852(2) 0.90203(16) 0.0456(5) Uani 1 1 d . .
C8 C 0.3067(2) 0.0042(2) 0.80300(16) 0.0425(5) Uani 1 1 d . .
C9 C 0.3132(2) -0.1406(2) 0.81422(19) 0.0542(6) Uani 1 1 d . .
H9 H 0.2954 -0.1844 0.8830 0.065 Uiso 1 1 calc R U
C10 C 0.3458(3) -0.2199(3) 0.7237(2) 0.0713(7) Uani 1 1 d . .
H10 H 0.3513 -0.3174 0.7317 0.086 Uiso 1 1 calc R U
C11 C 0.3702(3) -0.1556(3) 0.6222(2) 0.0741(8) Uani 1 1 d . .
H11 H 0.3929 -0.2098 0.5614 0.089 Uiso 1 1 calc R U
C12 C 0.3612(2) -0.0118(3) 0.60949(18) 0.0650(7) Uani 1 1 d . .
H12 H 0.3761 0.0317 0.5401 0.078 Uiso 1 1 calc R U
C13 C 0.3300(2) 0.0686(2) 0.69978(17) 0.0512(6) Uani 1 1 d . .
H13 H 0.3245 0.1660 0.6912 0.061 Uiso 1 1 calc R U
C14 C -0.2482(2) 0.3698(2) 0.56658(17) 0.0476(5) Uani 1 1 d . .
H14 H -0.2431 0.3937 0.4915 0.057 Uiso 1 1 calc R U
C15 C -0.3903(3) 0.3784(2) 0.62142(18) 0.0568(6) Uani 1 1 d . .
H15 H -0.4803 0.4097 0.5845 0.068 Uiso 1 1 calc R U
C16 C -0.3960(3) 0.3397(3) 0.73164(19) 0.0646(7) Uani 1 1 d . .
H16 H -0.4911 0.3438 0.7693 0.078 Uiso 1 1 calc R U
C17 C -0.2638(3) 0.2950(3) 0.78765(17) 0.0572(6) Uani 1 1 d . .
H17 H -0.2706 0.2678 0.8621 0.069 Uiso 1 1 calc R U
C18 C -0.1212(2) 0.2901(2) 0.73435(15) 0.0416(5) Uani 1 1 d . .
C19 C -0.1118(2) 0.3261(2) 0.62073(15) 0.0420(5) Uani 1 1 d . .
C20 C 0.0393(2) 0.3239(2) 0.55850(16) 0.0433(5) Uani 1 1 d . .
C21 C 0.0804(2) 0.2519(2) 0.45417(15) 0.0425(5) Uani 1 1 d . .
C22 C 0.2047(2) 0.2752(2) 0.38667(17) 0.0524(6) Uani 1 1 d . .
H22 H 0.2581 0.3379 0.4058 0.063 Uiso 1 1 calc R U
C23 C 0.2493(3) 0.2058(3) 0.29133(18) 0.0637(7) Uani 1 1 d . .
H23 H 0.3320 0.2225 0.2462 0.076 Uiso 1 1 calc R U
C24 C 0.1719(3) 0.1121(3) 0.26279(19) 0.0671(7) Uani 1 1 d . .
H24 H 0.2021 0.0658 0.1984 0.081 Uiso 1 1 calc R U
C25 C 0.0498(3) 0.0867(3) 0.32938(18) 0.0615(6) Uani 1 1 d . .
H25 H -0.0021 0.0229 0.3104 0.074 Uiso 1 1 calc R U
C26 C 0.0043(2) 0.1566(2) 0.42485(17) 0.0511(6) Uani 1 1 d . .
H26 H -0.0783 0.1392 0.4697 0.061 Uiso 1 1 calc R U
N1 N 0.01189(19) 0.23220(18) 0.79335(12) 0.0447(4) Uani 1 1 d . .
O1 O 0.30428(19) 0.55848(16) 0.97160(13) 0.0671(5) Uani 1 1 d . .
O3 O 0.3274(2) 0.02106(17) 0.98861(12) 0.0778(5) Uani 1 1 d . .
O4 O 0.12850(17) 0.38095(16) 0.59418(11) 0.0557(4) Uani 1 1 d . .
N2 N 0.4124(2) 0.2779(3) 1.00549(15) 0.0564(5) Uani 1 1 d . .
H2N H 0.453(3) 0.344(3) 1.0205(19) 0.072(8) Uiso 1 1 d . .
H1N H 0.460(3) 0.180(3) 1.020(2) 0.094(9) Uiso 1 1 d . .

loop_
_atom_site_aniso_label
_atom_site_aniso_U_11
_atom_site_aniso_U_22
_atom_site_aniso_U_33
_atom_site_aniso_U_23
_atom_site_aniso_U_13
_atom_site_aniso_U_12
C1 0.0441(12) 0.0422(12) 0.0310(10) -0.0062(9) -0.0004(9) -0.0108(10)
C2 0.0499(13) 0.0454(13) 0.0429(12) -0.0047(10) -0.0103(10) -0.0039(10)
C3 0.0611(15) 0.0373(13) 0.0525(13) -0.0061(10) -0.0102(11) -0.0047(11)
C4 0.0532(14) 0.0478(13) 0.0403(12) -0.0104(10) -0.0030(10) -0.0153(11)
C5 0.0454(13) 0.0439(13) 0.0307(10) -0.0040(9) -0.0031(9) -0.0094(10)
C6 0.0455(12) 0.0396(12) 0.0309(10) -0.0037(9) -0.0045(9) -0.0095(10)
C7 0.0510(13) 0.0455(13) 0.0410(12) -0.0018(10) -0.0120(10) -0.0117(10)
C8 0.0398(12) 0.0428(13) 0.0447(12) -0.0072(10) -0.0083(9) -0.0077(10)
C9 0.0516(14) 0.0495(15) 0.0650(15) -0.0097(12) -0.0135(11) -0.0142(11)
C10 0.0634(17) 0.0608(17) 0.096(2) -0.0322(16) -0.0117(15) -0.0153(13)
C11 0.0536(16) 0.091(2) 0.078(2) -0.0463(17) -0.0056(14) -0.0064(15)
C12 0.0464(14) 0.092(2) 0.0487(14) -0.0175(14) 0.0001(11) -0.0012(14)
C13 0.0435(13) 0.0540(14) 0.0509(13) -0.0065(11) -0.0016(10) -0.0041(11)
C14 0.0488(14) 0.0510(14) 0.0431(12) -0.0103(10) -0.0061(10) -0.0103(11)
C15 0.0391(13) 0.0715(16) 0.0588(14) -0.0169(12) -0.0070(11) -0.0075(11)
C16 0.0402(14) 0.096(2) 0.0577(15) -0.0192(14) 0.0047(11) -0.0159(13)
C17 0.0508(15) 0.0789(17) 0.0409(12) -0.0155(12) 0.0029(11) -0.0139(12)
C18 0.0414(13) 0.0436(12) 0.0405(11) -0.0114(9) -0.0054(9) -0.0087(10)
C19 0.0434(13) 0.0417(12) 0.0419(11) -0.0089(9) -0.0046(10) -0.0104(10)
C20 0.0430(13) 0.0436(13) 0.0429(12) 0.0033(10) -0.0097(10) -0.0108(10)
C21 0.0381(12) 0.0453(13) 0.0404(11) -0.0011(9) -0.0045(9) -0.0051(10)
C22 0.0439(13) 0.0595(15) 0.0511(13) -0.0027(11) -0.0019(10) -0.0103(11)
C23 0.0508(15) 0.0805(18) 0.0513(14) -0.0045(13) 0.0083(11) -0.0070(14)
C24 0.0638(17) 0.0790(19) 0.0498(14) -0.0172(13) -0.0011(13) -0.0010(14)
C25 0.0602(16) 0.0621(16) 0.0619(15) -0.0186(13) -0.0075(13) -0.0099(12)
C26 0.0494(14) 0.0511(14) 0.0499(13) -0.0042(11) -0.0014(10) -0.0092(11)
N1 0.0461(11) 0.0489(11) 0.0392(9) -0.0070(8) -0.0047(8) -0.0111(9)
O1 0.0797(12) 0.0554(10) 0.0749(11) -0.0127(8) -0.0248(9) -0.0236(9)
O3 0.1243(16) 0.0520(11) 0.0505(10) 0.0025(8) -0.0333(10) -0.0061(10)
O4 0.0583(10) 0.0680(11) 0.0487(9) -0.0043(8) -0.0063(7) -0.0293(9)
N2 0.0668(14) 0.0500(14) 0.0564(12) -0.0019(10) -0.0241(10) -0.0167(12)

loop_
_atom_type_symbol
_atom_type_description
_atom_type_scat_dispersion_real
_atom_type_scat_dispersion_imag
_atom_type_scat_source
C C 0.0033 0.0016 'International Tables Vol C Tables 4.2.6.8 and 6.1.1.4'
H H 0.0000 0.0000 'International Tables Vol C Tables 4.2.6.8 and 6.1.1.4'
N N 0.0061 0.0033 'International Tables Vol C Tables 4.2.6.8 and 6.1.1.4'
O O 0.0106 0.0060 'International Tables Vol C Tables 4.2.6.8 and 6.1.1.4'

loop_
_geom_angle_atom_site_label_1
_geom_angle_atom_site_label_2
_geom_angle_atom_site_label_3
_geom_angle
N1 C1 C6 118.99(18)
N1 C1 C2 122.46(18)
C6 C1 C2 118.53(18)
C3 C2 C1 122.3(2)
C3 C2 H2 118.8
C1 C2 H2 118.8
C2 C3 C4 120.9(2)
C2 C3 H3 119.6
C4 C3 H3 119.6
O1 C4 C3 122.5(2)
O1 C4 C5 119.7(2)
C3 C4 C5 117.78(19)
N2 C5 C6 126.8(2)
N2 C5 C4 112.94(19)
C6 C5 C4 120.15(18)
C5 C6 C1 120.13(18)
C5 C6 C7 119.03(18)
C1 C6 C7 120.84(17)
O3 C7 C8 118.89(19)
O3 C7 C6 120.11(18)
C8 C7 C6 120.79(17)
C9 C8 C13 119.28(19)
C9 C8 C7 119.34(18)
C13 C8 C7 121.31(19)
C10 C9 C8 120.1(2)
C10 C9 H9 119.9
C8 C9 H9 119.9
C11 C10 C9 120.2(2)
C11 C10 H10 119.9
C9 C10 H10 119.9
C10 C11 C12 120.4(2)
C10 C11 H11 119.8
C12 C11 H11 119.8
C11 C12 C13 120.0(2)
C11 C12 H12 120.0
C13 C12 H12 120.0
C12 C13 C8 120.1(2)
C12 C13 H13 120.0
C8 C13 H13 120.0
C15 C14 C19 121.7(2)
C15 C14 H14 119.1
C19 C14 H14 119.1
C16 C15 C14 118.6(2)
C16 C15 H15 120.7
C14 C15 H15 120.7
C15 C16 C17 121.3(2)
C15 C16 H16 119.4
C17 C16 H16 119.4
C16 C17 C18 120.7(2)
C16 C17 H17 119.7
C18 C17 H17 119.7
C17 C18 C19 119.13(19)
C17 C18 N1 118.41(18)
C19 C18 N1 122.00(17)
C14 C19 C18 118.55(18)
C14 C19 C20 119.80(18)
C18 C19 C20 121.61(18)
O4 C20 C21 120.50(18)
O4 C20 C19 119.67(18)
C21 C20 C19 119.83(18)
C26 C21 C22 118.79(19)
C26 C21 C20 122.20(18)
C22 C21 C20 118.92(19)
C23 C22 C21 120.3(2)
C23 C22 H22 119.9
C21 C22 H22 119.9
C24 C23 C22 120.3(2)
C24 C23 H23 119.9
C22 C23 H23 119.9
C25 C24 C23 120.1(2)
C25 C24 H24 120.0
C23 C24 H24 120.0
C24 C25 C26 119.8(2)
C24 C25 H25 120.1
C26 C25 H25 120.1
C21 C26 C25 120.7(2)
C21 C26 H26 119.6
C25 C26 H26 119.6
C1 N1 C18 122.39(17)
C5 N2 H2N 114.2(17)
C5 N2 H1N 122.3(16)
H2N N2 H1N 123(2)

loop_
_geom_bond_atom_site_label_1
_geom_bond_atom_site_label_2
_geom_bond_distance
C1 N1 1.291(2)
C1 C6 1.457(3)
C1 C2 1.459(3)
C2 C3 1.326(3)
C2 H2 0.9300
C3 C4 1.454(3)
C3 H3 0.9300
C4 O1 1.221(2)
C4 C5 1.501(3)
C5 N2 1.342(3)
C5 C6 1.365(3)
C6 C7 1.488(3)
C7 O3 1.224(2)
C7 C8 1.481(3)
C8 C9 1.385(3)
C8 C13 1.385(3)
C9 C10 1.378(3)
C9 H9 0.9300
C10 C11 1.369(4)
C10 H10 0.9300
C11 C12 1.371(3)
C11 H11 0.9300
C12 C13 1.382(3)
C12 H12 0.9300
C13 H13 0.9300
C14 C15 1.379(3)
C14 C19 1.395(3)
C14 H14 0.9300
C15 C16 1.372(3)
C15 H15 0.9300
C16 C17 1.377(3)
C16 H16 0.9300
C17 C18 1.381(3)
C17 H17 0.9300
C18 C19 1.408(3)
C18 N1 1.413(2)
C19 C20 1.498(3)
C20 O4 1.226(2)
C20 C21 1.489(3)
C21 C26 1.384(3)
C21 C22 1.390(3)
C22 C23 1.382(3)
C22 H22 0.9300
C23 C24 1.376(3)
C23 H23 0.9300
C24 C25 1.375(3)
C24 H24 0.9300
C25 C26 1.386(3)
C25 H25 0.9300
C26 H26 0.9300
N2 H2N 0.86(3)
N2 H1N 0.94(3)

loop_
_geom_torsion_atom_site_label_1
_geom_torsion_atom_site_label_2
_geom_torsion_atom_site_label_3
_geom_torsion_atom_site_label_4
_geom_torsion
N1 C1 C2 C3 177.59(19)
C6 C1 C2 C3 -0.9(3)
C1 C2 C3 C4 1.4(3)
C2 C3 C4 O1 175.8(2)
C2 C3 C4 C5 -3.4(3)
O1 C4 C5 N2 3.1(3)
C3 C4 C5 N2 -177.72(18)
O1 C4 C5 C6 -174.18(19)
C3 C4 C5 C6 5.0(3)
N2 C5 C6 C1 178.51(18)
C4 C5 C6 C1 -4.7(3)
N2 C5 C6 C7 -1.4(3)
C4 C5 C6 C7 175.45(16)
N1 C1 C6 C5 -175.95(16)
C2 C1 C6 C5 2.6(3)
N1 C1 C6 C7 3.9(3)
C2 C1 C6 C7 -177.51(16)
C5 C6 C7 O3 41.8(3)
C1 C6 C7 O3 -138.1(2)
C5 C6 C7 C8 -132.9(2)
C1 C6 C7 C8 47.2(3)
O3 C7 C8 C9 28.1(3)
C6 C7 C8 C9 -157.15(19)
O3 C7 C8 C13 -148.8(2)
C6 C7 C8 C13 25.9(3)
C13 C8 C9 C10 1.5(3)
C7 C8 C9 C10 -175.57(19)
C8 C9 C10 C11 -0.8(4)
C9 C10 C11 C12 -0.5(4)
C10 C11 C12 C13 1.1(4)
C11 C12 C13 C8 -0.4(3)
C9 C8 C13 C12 -0.8(3)
C7 C8 C13 C12 176.12(18)
C19 C14 C15 C16 -1.5(3)
C14 C15 C16 C17 0.9(4)
C15 C16 C17 C18 1.1(4)
C16 C17 C18 C19 -2.5(3)
C16 C17 C18 N1 -174.8(2)
C15 C14 C19 C18 0.0(3)
C15 C14 C19 C20 -177.63(18)
C17 C18 C19 C14 1.9(3)
N1 C18 C19 C14 173.95(17)
C17 C18 C19 C20 179.54(19)
N1 C18 C19 C20 -8.4(3)
C14 C19 C20 O4 130.4(2)
C18 C19 C20 O4 -47.2(3)
C14 C19 C20 C21 -49.9(3)
C18 C19 C20 C21 132.5(2)
O4 C20 C21 C26 163.4(2)
C19 C20 C21 C26 -16.4(3)
O4 C20 C21 C22 -13.1(3)
C19 C20 C21 C22 167.15(18)
C26 C21 C22 C23 1.0(3)
C20 C21 C22 C23 177.58(19)
C21 C22 C23 C24 -0.5(3)
C22 C23 C24 C25 -0.2(4)
C23 C24 C25 C26 0.5(4)
C22 C21 C26 C25 -0.7(3)
C20 C21 C26 C25 -177.21(19)
C24 C25 C26 C21 0.0(3)
C6 C1 N1 C18 179.91(16)
C2 C1 N1 C18 1.4(3)
C17 C18 N1 C1 -99.5(2)
C19 C18 N1 C1 88.4(2)
